data_2240246
loop_
_publ_author_name
'Krishnaswamy, G.'
'Suchetan, P. A.'
'Sreenivasa, S.'
'Naveen, S.'
'Lokanath, N. K.'
'Aruna Kumar, D. B.'

_publ_section_title
;
 Crystal structure of ethyl (6-hydroxy-1-benzofuran-3-yl)acetate
 sesquihydrate
;
_journal_coeditor_code GK2620
_journal_issue 12
_journal_name_full 'Acta Crystallographica Section E'
_journal_page_first 541
_journal_page_last 543
_journal_paper_doi 10.1107/S1600536814024349
_journal_volume 70
_journal_year 2014
_chemical_formula_iupac '2C12 H12 O4, 3H2 O'
_chemical_formula_moiety 'C12 H12 O4, 1.5(H2 O)'
_chemical_formula_sum 'C12 H15 O5.5'
_chemical_formula_weight 247.24
_chemical_melting_point 447
_chemical_name_systematic
;
Ethyl (6-hydroxy-1-benzofuran-3-yl)acetate sesquihydrate
;
_space_group_IT_number 15
_symmetry_cell_setting monoclinic
_symmetry_space_group_name_Hall '-C 2yc'
_symmetry_space_group_name_H-M 'C 1 2/c 1'
_atom_sites_solution_hydrogens geom
_atom_sites_solution_primary direct
_atom_sites_solution_secondary difmap
_audit_creation_method SHELXL-97
_cell_angle_alpha 90.00
_cell_angle_beta 113.074(13)
_cell_angle_gamma 90.00
_cell_formula_units_Z 8
_cell_length_a 29.191(6)
_cell_length_b 7.3291(17)
_cell_length_c 12.587(3)
_cell_measurement_reflns_used 125
_cell_measurement_temperature 296(2)
_cell_measurement_theta_max 64.2
_cell_measurement_theta_min 6.3
_cell_volume 2477.5(10)
_computing_cell_refinement
;
APEX2 and SAINT-Plus (Bruker, 2009)
;
_computing_data_collection
;
APEX2 (Bruker, 2009)
;
_computing_data_reduction
;
SAINT-Plus and XPREP (Bruker, 2009)
;
_computing_molecular_graphics
;
Mercury (Macrae <i>et al.</i>,  2008)
;
_computing_publication_material
;
SHELXL97 (Sheldrick, 2008)
;
_computing_structure_refinement
;
SHELXL97 (Sheldrick, 2008)
;
_computing_structure_solution
;
SHELXS97 (Sheldrick, 2008)
;
_diffrn_ambient_temperature 296(2)
_diffrn_measured_fraction_theta_full 0.947
_diffrn_measured_fraction_theta_max 0.950
_diffrn_measurement_device_type 'Bruker APEXII'
_diffrn_measurement_method 'phi and \f scans'
_diffrn_radiation_monochromator graphite
_diffrn_radiation_source 'fine-focus sealed tube'
_diffrn_radiation_type CuK\a
_diffrn_radiation_wavelength 1.54178
_diffrn_reflns_av_R_equivalents 0.114
_diffrn_reflns_av_sigmaI/netI 0.2682
_diffrn_reflns_limit_h_max 33
_diffrn_reflns_limit_h_min -31
_diffrn_reflns_limit_k_max 8
_diffrn_reflns_limit_k_min -8
_diffrn_reflns_limit_l_max 13
_diffrn_reflns_limit_l_min -13
_diffrn_reflns_number 8441
_diffrn_reflns_theta_full 25.00
_diffrn_reflns_theta_max 64.20
_diffrn_reflns_theta_min 6.26
_diffrn_standards_interval_count 0
_diffrn_standards_interval_time 0
_diffrn_standards_number 0
_exptl_absorpt_coefficient_mu 0.891
_exptl_absorpt_correction_T_max 0.793
_exptl_absorpt_correction_T_min 0.730
_exptl_absorpt_correction_type multi-scan
_exptl_absorpt_process_details
;
(SADABS; Bruker, 2009)
;
_exptl_crystal_colour colourless
_exptl_crystal_density_diffrn 1.326
_exptl_crystal_density_method 'not measured'
_exptl_crystal_description Prism
_exptl_crystal_F_000 1048
_exptl_crystal_size_max 0.47
_exptl_crystal_size_mid 0.34
_exptl_crystal_size_min 0.26
_refine_diff_density_max 0.402
_refine_diff_density_min -0.539
_refine_ls_extinction_method none
_refine_ls_goodness_of_fit_ref 1.060
_refine_ls_hydrogen_treatment mixed
_refine_ls_matrix_type full
_refine_ls_number_parameters 168
_refine_ls_number_reflns 1968
_refine_ls_number_restraints 1
_refine_ls_restrained_S_all 1.060
_refine_ls_R_factor_all 0.2464
_refine_ls_R_factor_gt 0.0671
_refine_ls_shift/su_max 0.000
_refine_ls_shift/su_mean 0.000
_refine_ls_structure_factor_coef Fsqd
_refine_ls_weighting_details 'calc w=1/[\s^2^(Fo^2^)+(0.1328P)^2^+0.0000P] where P=(Fo^2^+2Fc^2^)/3'
_refine_ls_weighting_scheme calc
_refine_ls_wR_factor_gt 0.1723
_refine_ls_wR_factor_ref 0.2241
_reflns_number_gt 1132
_reflns_number_total 1968
_reflns_threshold_expression I>2\s(I)
_cod_data_source_file gk2620sup1.cif
_cod_data_source_block I
_cod_depositor_comments
;

2017-04-07
Z value and formula fixed to values more according to usual
chemical conventions.                 miguel
;
_cod_original_formula_sum 'C24 H30 O11'
_cod_original_formula_weight 494.48
_cod_original_formula_moiety '2(C12 H12 O4), 3(H2 O)'
_cod_original_formula_units_Z 4
_cod_original_cell_volume 2477.4(9)
_cod_original_sg_symbol_H-M 'C 2/c'
_cod_database_code 2240246
_cod_database_fobs_code 2240246

loop_
_symmetry_equiv_pos_as_xyz
'x, y, z'
'-x, y, -z+1/2'
'x+1/2, y+1/2, z'
'-x+1/2, y+1/2, -z+1/2'
'-x, -y, -z'
'x, -y, z-1/2'
'-x+1/2, -y+1/2, -z'
'x+1/2, -y+1/2, z-1/2'

loop_
_atom_site_type_symbol
_atom_site_label
_atom_site_fract_x
_atom_site_fract_y
_atom_site_fract_z
_atom_site_U_iso_or_equiv
_atom_site_adp_type
_atom_site_calc_flag
_atom_site_refinement_flags
_atom_site_occupancy
_atom_site_symmetry_multiplicity
O O16 0.74036(8) 0.9708(4) 0.7193(2) 0.0605(10) Uani d . 1 1
C C7 0.71590(10) 0.9610(4) 0.5264(3) 0.0378(10) Uani d . 1 1
C C8 0.61898(11) 0.8688(4) 0.4921(3) 0.0391(11) Uani d . 1 1
C C9 0.65308(11) 0.8957(4) 0.6055(3) 0.0448(11) Uani d . 1 1
H H9 0.6444 0.8846 0.6689 0.054 Uiso calc R 1 1
C C10 0.76857(11) 1.0071(4) 0.5752(3) 0.0389(10) Uani d . 1 1
C C11 0.63322(12) 0.8851(4) 0.3998(3) 0.0458(11) Uani d . 1 1
H H11 0.6097 0.8646 0.3255 0.055 Uiso calc R 1 1
C C12 0.92468(12) 1.1583(5) 0.5340(3) 0.0523(12) Uani d . 1 1
H H12A 0.9449 1.0616 0.5824 0.063 Uiso calc R 1 1
H H12B 0.9307 1.2693 0.5793 0.063 Uiso calc R 1 1
C C13 0.70057(11) 0.9401(4) 0.6160(3) 0.0405(11) Uani d . 1 1
C C14 0.68085(12) 0.9305(4) 0.4142(3) 0.0427(11) Uani d . 1 1
H H14 0.6897 0.9409 0.3510 0.051 Uiso calc R 1 1
C C15 0.93746(14) 1.1861(6) 0.4312(4) 0.0680(15) Uani d . 1 1
H H15A 0.9289 1.0786 0.3839 0.102 Uiso calc R 1 1
H H15B 0.9725 1.2092 0.4564 0.102 Uiso calc R 1 1
H H15C 0.9191 1.2884 0.3873 0.102 Uiso calc R 1 1
C C17 0.79811(11) 1.0380(4) 0.5048(3) 0.0420(11) Uani d . 1 1
H H17A 0.7819 1.1334 0.4495 0.050 Uiso calc R 1 1
H H17B 0.7967 0.9275 0.4612 0.050 Uiso calc R 1 1
C C18 0.85173(12) 1.0893(4) 0.5659(3) 0.0410(11) Uani d . 1 1
O O1 0.57017(8) 0.8246(4) 0.4691(2) 0.0512(9) Uani d . 1 1
H H1 0.5667 0.8083 0.5301 0.077 Uiso calc R 1 1
O O2 0.54997(10) 0.7984(4) 0.6597(2) 0.0639(10) Uani d G 1 1
H H2A 0.5687 0.7310 0.7144 0.096 Uiso d G 1 1
H H2B 0.5365 0.8790 0.6866 0.096 Uiso d G 1 1
O O3 0.87331(9) 1.1106(3) 0.6691(2) 0.0586(9) Uani d . 1 1
O O4 0.87249(9) 1.1095(3) 0.4913(2) 0.0523(9) Uani d . 1 1
O O5 0.5000 0.9512(5) 0.2500 0.0598(13) Uani d SD 1 2
C C6 0.77984(12) 1.0112(5) 0.6912(3) 0.0526(12) Uani d . 1 1
H H6 0.8114 1.0388 0.7458 0.063 Uiso calc R 1 1
H H5 0.4849(19) 0.879(5) 0.194(3) 0.104(18) Uiso d D 1 1

loop_
_atom_site_aniso_label
_atom_site_aniso_U_11
_atom_site_aniso_U_22
_atom_site_aniso_U_33
_atom_site_aniso_U_12
_atom_site_aniso_U_13
_atom_site_aniso_U_23
O16 0.0473(13) 0.0952(19) 0.0313(16) -0.0166(11) 0.0069(14) -0.0131(13)
C7 0.0405(15) 0.0324(14) 0.036(2) 0.0010(10) 0.0098(17) 0.0003(14)
C8 0.0393(15) 0.0418(16) 0.035(2) 0.0035(10) 0.0137(17) 0.0009(15)
C9 0.0420(16) 0.0557(18) 0.034(2) 0.0000(12) 0.0121(17) -0.0065(16)
C10 0.0428(15) 0.0362(15) 0.036(2) -0.0021(10) 0.0130(17) -0.0033(15)
C11 0.0424(16) 0.0578(19) 0.028(2) 0.0010(12) 0.0038(18) 0.0009(16)
C12 0.0406(17) 0.060(2) 0.054(3) -0.0104(12) 0.0155(19) 0.0029(19)
C13 0.0419(16) 0.0455(16) 0.029(2) -0.0013(12) 0.0082(17) -0.0069(15)
C14 0.0474(16) 0.0490(17) 0.029(2) 0.0053(12) 0.0125(17) 0.0032(15)
C15 0.059(2) 0.088(3) 0.064(3) -0.0184(18) 0.032(2) -0.005(2)
C17 0.0401(15) 0.0410(16) 0.038(2) -0.0023(11) 0.0077(16) -0.0006(15)
C18 0.0442(16) 0.0346(15) 0.042(2) -0.0033(11) 0.0148(19) 0.0008(15)
O1 0.0382(11) 0.0702(15) 0.0411(15) -0.0032(9) 0.0112(12) 0.0030(14)
O2 0.0591(15) 0.0818(19) 0.0477(17) 0.0184(11) 0.0176(14) 0.0097(15)
O3 0.0555(14) 0.0800(17) 0.0344(16) -0.0188(11) 0.0114(14) -0.0080(13)
O4 0.0423(12) 0.0624(14) 0.0454(16) -0.0119(9) 0.0100(13) 0.0003(12)
O5 0.0500(18) 0.065(2) 0.053(3) 0.000 0.008(2) 0.000
C6 0.0398(17) 0.079(2) 0.040(2) -0.0127(14) 0.0166(18) -0.017(2)

loop_
_atom_type_symbol
_atom_type_description
_atom_type_scat_dispersion_real
_atom_type_scat_dispersion_imag
_atom_type_scat_source
C C 0.0181 0.0091 'International Tables Vol C Tables 4.2.6.8 and 6.1.1.4'
H H 0.0000 0.0000 'International Tables Vol C Tables 4.2.6.8 and 6.1.1.4'
O O 0.0492 0.0322 'International Tables Vol C Tables 4.2.6.8 and 6.1.1.4'

loop_
_geom_angle_atom_site_label_1
_geom_angle_atom_site_label_2
_geom_angle_atom_site_label_3
_geom_angle
C6 O16 C13 106.0(3)
C13 C7 C14 117.7(3)
C13 C7 C10 108.0(3)
C14 C7 C10 134.2(4)
O1 C8 C11 118.1(3)
O1 C8 C9 120.8(4)
C11 C8 C9 121.1(3)
C13 C9 C8 114.7(4)
C13 C9 H9 122.6
C8 C9 H9 122.6
C6 C10 C7 103.2(4)
C6 C10 C17 133.3(3)
C7 C10 C17 123.5(3)
C14 C11 C8 122.2(3)
C14 C11 H11 118.9
C8 C11 H11 118.9
O4 C12 C15 107.3(3)
O4 C12 H12A 110.3
C15 C12 H12A 110.3
O4 C12 H12B 110.3
C15 C12 H12B 110.3
H12A C12 H12B 108.5
C7 C13 C9 125.9(3)
C7 C13 O16 109.3(3)
C9 C13 O16 124.9(4)
C11 C14 C7 118.4(4)
C11 C14 H14 120.8
C7 C14 H14 120.8
C12 C15 H15A 109.5
C12 C15 H15B 109.5
H15A C15 H15B 109.5
C12 C15 H15C 109.5
H15A C15 H15C 109.5
H15B C15 H15C 109.5
C10 C17 C18 118.0(3)
C10 C17 H17A 107.8
C18 C17 H17A 107.8
C10 C17 H17B 107.8
C18 C17 H17B 107.8
H17A C17 H17B 107.1
O3 C18 O4 124.2(3)
O3 C18 C17 125.6(4)
O4 C18 C17 110.2(3)
C8 O1 H1 109.5
H2A O2 H2B 109.5
C18 O4 C12 118.5(3)
O16 C6 C10 113.5(3)
O16 C6 H6 123.3
C10 C6 H6 123.3

loop_
_geom_bond_atom_site_label_1
_geom_bond_atom_site_label_2
_geom_bond_distance
O16 C6 1.364(5)
O16 C13 1.381(3)
C7 C13 1.375(5)
C7 C14 1.399(4)
C7 C10 1.454(4)
C8 O1 1.377(4)
C8 C11 1.385(6)
C8 C9 1.397(4)
C9 C13 1.379(5)
C9 H9 0.9300
C10 C6 1.365(6)
C10 C17 1.476(5)
C11 C14 1.371(6)
C11 H11 0.9300
C12 O4 1.448(4)
C12 C15 1.494(6)
C12 H12A 0.9700
C12 H12B 0.9700
C14 H14 0.9300
C15 H15A 0.9600
C15 H15B 0.9600
C15 H15C 0.9600
C17 C18 1.496(4)
C17 H17A 0.9700
C17 H17B 0.9700
C18 O3 1.211(4)
C18 O4 1.309(5)
O1 H1 0.8200
O2 H2A 0.8499
O2 H2B 0.8500
O5 H5 0.854(19)
C6 H6 0.9300

loop_
_geom_hbond_atom_site_label_D
_geom_hbond_atom_site_label_H
_geom_hbond_atom_site_label_A
_geom_hbond_site_symmetry_A
_geom_hbond_distance_DH
_geom_hbond_distance_HA
_geom_hbond_distance_DA
_geom_hbond_angle_DHA
O1 H1 O2 1 0.82 1.88 2.692(4) 170
O2 H2A O3 4_646 0.85 1.96 2.788(4) 164
O2 H2B O5 6_576 0.85 2.00 2.844(4) 174
O5 H5 O1 2_655 0.85(4) 2.09(4) 2.870(3) 152(4)
C17 H17B Cg1 7_565 0.97 2.68 3.485(3) 140
C17 H17A Cg2 7_555 0.97 2.99 3.889(3) 154

loop_
_geom_torsion_atom_site_label_1
_geom_torsion_atom_site_label_2
_geom_torsion_atom_site_label_3
_geom_torsion_atom_site_label_4
_geom_torsion
O1 C8 C9 C13 -179.7(3)
C11 C8 C9 C13 0.5(4)
C13 C7 C10 C6 -0.6(3)
C14 C7 C10 C6 -178.3(3)
C13 C7 C10 C17 179.3(3)
C14 C7 C10 C17 1.6(5)
O1 C8 C11 C14 179.3(3)
C9 C8 C11 C14 -0.9(5)
C14 C7 C13 C9 -1.7(5)
C10 C7 C13 C9 -179.9(3)
C14 C7 C13 O16 178.4(2)
C10 C7 C13 O16 0.2(3)
C8 C9 C13 C7 0.8(4)
C8 C9 C13 O16 -179.3(3)
C6 O16 C13 C7 0.2(3)
C6 O16 C13 C9 -179.7(3)
C8 C11 C14 C7 0.0(4)
C13 C7 C14 C11 1.2(4)
C10 C7 C14 C11 178.8(3)
C6 C10 C17 C18 -1.7(5)
C7 C10 C17 C18 178.5(3)
C10 C17 C18 O3 -1.1(5)
C10 C17 C18 O4 179.3(2)
O3 C18 O4 C12 0.7(5)
C17 C18 O4 C12 -179.6(2)
C15 C12 O4 C18 -175.7(3)
C13 O16 C6 C10 -0.6(4)
C7 C10 C6 O16 0.7(4)
C17 C10 C6 O16 -179.2(3)
